data_7226606
loop_
_publ_author_name
'Huang, Sheng-Han'
'Shih, Yu-Wei'
'Huang, Wen-Tse'
'Li, Deng-Hong'
'Yang, Te-Fang'

_publ_section_title
;
 Tandem additions of 3,4-dihydroisoquinolines to \g-hydroxy
 -\a,\b-unsaturated ketones: a green and new access to
 oxazolo[2,3-a]tetrahydroisoquinolines
;
_journal_name_full 'RSC Adv.'
_journal_paper_doi 10.1039/C6RA20708A
_journal_year 2016
_chemical_formula_sum 'C19 H18 Br N O2'
_chemical_formula_weight 372.25
_chemical_name_systematic
; 
 ? 
;
_space_group_IT_number 61
_symmetry_cell_setting orthorhombic
_symmetry_space_group_name_Hall '-P 2ac 2ab'
_symmetry_space_group_name_H-M 'P b c a'
_atom_sites_solution_hydrogens geom
_atom_sites_solution_primary direct
_atom_sites_solution_secondary difmap
_audit_creation_method SHELXL-97
_audit_update_record
;
2016-06-07 deposited with the CCDC.
2016-09-21 downloaded from the CCDC.
;
_cell_angle_alpha 90.00
_cell_angle_beta 90.00
_cell_angle_gamma 90.00
_cell_formula_units_Z 8
_cell_length_a 10.9980(5)
_cell_length_b 7.5779(3)
_cell_length_c 38.7212(13)
_cell_measurement_reflns_used 2145
_cell_measurement_temperature 200(2)
_cell_measurement_theta_max 74.6100
_cell_measurement_theta_min 4.5990
_cell_volume 3227.1(2)
_computing_cell_refinement
; 
CrysAlisPro, Agilent Technologies, 
Version 1.171.37.35 (release 13-08-2014 CrysAlis171 .NET) 
(compiled Aug 13 2014,18:06:01) 
Empirical absorption correction using spherical harmonics, 
 implemented in SCALE3 ABSPACK scaling algorithm. 
;
_computing_data_collection
; 
CrysAlisPro, Agilent Technologies, 
Version 1.171.37.35 (release 13-08-2014 CrysAlis171 .NET) 
(compiled Aug 13 2014,18:06:01) 
Empirical absorption correction using spherical harmonics, 
 implemented in SCALE3 ABSPACK scaling algorithm. 
;
_computing_data_reduction
; 
CrysAlisPro, Agilent Technologies, 
Version 1.171.37.35 (release 13-08-2014 CrysAlis171 .NET) 
(compiled Aug 13 2014,18:06:01) 
Empirical absorption correction using spherical harmonics, 
 implemented in SCALE3 ABSPACK scaling algorithm. 
;
_computing_molecular_graphics SHELXTL
_computing_publication_material SHELXTL
_computing_structure_refinement 'SHELXL-97 (Sheldrick, 1997)'
_computing_structure_solution 'SHELXS-97 (Sheldrick, 1990)'
_diffrn_ambient_temperature 200(2)
_diffrn_detector_area_resol_mean 10.2496
_diffrn_measured_fraction_theta_full 0.990
_diffrn_measured_fraction_theta_max 0.990
_diffrn_measurement_device_type 'Xcalibur, Atlas, Gemini'
_diffrn_radiation_monochromator graphite
_diffrn_radiation_source 'fine-focus sealed tube'
_diffrn_radiation_type CuK\a
_diffrn_radiation_wavelength 1.54178
_diffrn_reflns_av_R_equivalents 0.0402
_diffrn_reflns_av_sigmaI/netI 0.0492
_diffrn_reflns_limit_h_max 13
_diffrn_reflns_limit_h_min -8
_diffrn_reflns_limit_k_max 8
_diffrn_reflns_limit_k_min -9
_diffrn_reflns_limit_l_max 42
_diffrn_reflns_limit_l_min -46
_diffrn_reflns_number 6271
_diffrn_reflns_theta_full 67.99
_diffrn_reflns_theta_max 67.99
_diffrn_reflns_theta_min 4.62
_exptl_absorpt_coefficient_mu 3.545
_exptl_absorpt_correction_T_max 1.00000
_exptl_absorpt_correction_T_min 0.77316
_exptl_absorpt_correction_type multi-scan
_exptl_absorpt_process_details
; 
CrysAlisPro, Agilent Technologies, 
Version 1.171.37.35 (release 13-08-2014 CrysAlis171 .NET) 
(compiled Aug 13 2014,18:06:01) 
Empirical absorption correction using spherical harmonics, 
 implemented in SCALE3 ABSPACK scaling algorithm. 
;
_exptl_crystal_density_diffrn 1.532
_exptl_crystal_density_method 'not measured'
_exptl_crystal_F_000 1520
_exptl_crystal_size_max 0.20
_exptl_crystal_size_mid 0.15
_exptl_crystal_size_min 0.10
_refine_diff_density_max 0.570
_refine_diff_density_min -0.375
_refine_diff_density_rms 0.084
_refine_ls_extinction_method none
_refine_ls_goodness_of_fit_ref 0.934
_refine_ls_hydrogen_treatment mixed
_refine_ls_matrix_type full
_refine_ls_number_parameters 208
_refine_ls_number_reflns 2903
_refine_ls_number_restraints 0
_refine_ls_restrained_S_all 0.934
_refine_ls_R_factor_all 0.0718
_refine_ls_R_factor_gt 0.0473
_refine_ls_shift/su_max 0.047
_refine_ls_shift/su_mean 0.006
_refine_ls_structure_factor_coef Fsqd
_refine_ls_weighting_details 'calc w=1/[\s^2^(Fo^2^)+(0.1000P)^2^+0.0000P] where P=(Fo^2^+2Fc^2^)/3'
_refine_ls_weighting_scheme calc
_refine_ls_wR_factor_gt 0.1262
_refine_ls_wR_factor_ref 0.1514
_reflns_number_gt 2100
_reflns_number_total 2903
_reflns_threshold_expression >2sigma(I)
_cod_data_source_file c6ra20708a2.cif
_cod_data_source_block ic17273
_cod_depositor_comments
;
The following automatic conversions were performed:

'_symmetry_cell_setting' value 'Orthorhombic' changed to
'orthorhombic' according to
/usr/data/users/saulius/crontab/automatic-downloads/rss-feeds/RSC/lib/dictionaries/cif_core.dic
dictionary named 'cif_core.dic' version 2.4.2 from 2011-04-26.

Automatic conversion script
Id: cif_fix_values 4268 2015-11-12 08:31:59Z antanas 
;
_cod_original_sg_symbol_H-M Pbca
_cod_database_code 7226606

loop_
_symmetry_equiv_pos_as_xyz
'x, y, z'
'-x+1/2, -y, z+1/2'
'-x, y+1/2, -z+1/2'
'x+1/2, -y+1/2, -z'
'-x, -y, -z'
'x-1/2, y, -z-1/2'
'x, -y-1/2, z-1/2'
'-x-1/2, y-1/2, z'

loop_
_atom_site_label
_atom_site_type_symbol
_atom_site_fract_x
_atom_site_fract_y
_atom_site_fract_z
_atom_site_U_iso_or_equiv
_atom_site_adp_type
_atom_site_occupancy
_atom_site_symmetry_multiplicity
_atom_site_calc_flag
_atom_site_refinement_flags
Br1 Br 0.85334(5) 0.14353(7) 0.729584(11) 0.0469(2) Uani 1 1 d .
O1 O 1.1746(2) -0.1855(4) 0.86262(7) 0.0331(7) Uani 1 1 d .
O2 O 1.2339(2) -0.4706(4) 0.96004(7) 0.0376(7) Uani 1 1 d .
N1 N 0.9893(3) -0.2840(5) 0.88325(8) 0.0294(7) Uani 1 1 d .
C1 C 0.9102(4) 0.0637(6) 0.77339(9) 0.0347(10) Uani 1 1 d .
C2 C 1.0007(4) 0.1564(7) 0.79014(12) 0.0435(11) Uani 1 1 d .
H2A H 1.0337 0.2610 0.7804 0.052 Uiso 1 1 calc R
C3 C 1.0420(4) 0.0930(6) 0.82135(12) 0.0408(10) Uani 1 1 d .
H3A H 1.1025 0.1571 0.8336 0.049 Uiso 1 1 calc R
C4 C 0.9971(3) -0.0626(5) 0.83532(10) 0.0309(9) Uani 1 1 d .
C5 C 1.0508(3) -0.1320(5) 0.86846(10) 0.0283(8) Uani 1 1 d .
H5A H 1.0506 -0.0347 0.8859 0.034 Uiso 1 1 calc R
C6 C 1.2042(3) -0.2832(6) 0.89329(10) 0.0321(9) Uani 1 1 d .
H6A H 1.2405 -0.2047 0.9109 0.039 Uiso 1 1 calc R
H6B H 1.2627 -0.3788 0.8880 0.039 Uiso 1 1 calc R
C7 C 1.0826(3) -0.3609(5) 0.90633(9) 0.0281(8) Uani 1 1 d .
H7A H 1.0836 -0.4920 0.9035 0.034 Uiso 1 1 calc R
C8 C 0.9514(5) -0.4087(6) 0.85624(11) 0.0460(12) Uani 1 1 d .
H8A H 0.9160 -0.5154 0.8670 0.055 Uiso 1 1 calc R
H8B H 1.0231 -0.4453 0.8425 0.055 Uiso 1 1 calc R
C9 C 0.8591(5) -0.3242(7) 0.83293(14) 0.0565(15) Uani 1 1 d .
H9A H 0.8393 -0.4059 0.8138 0.068 Uiso 1 1 calc R
H9B H 0.7835 -0.3017 0.8461 0.068 Uiso 1 1 calc R
C10 C 0.9057(4) -0.1530(6) 0.81825(10) 0.0366(10) Uani 1 1 d .
C11 C 0.8624(4) -0.0880(7) 0.78681(11) 0.0373(10) Uani 1 1 d .
H11A H 0.8000 -0.1491 0.7748 0.045 Uiso 1 1 calc R
C12 C 1.0549(3) -0.3151(5) 0.94401(10) 0.0284(8) Uani 1 1 d .
H12A H 1.0494 -0.1852 0.9462 0.034 Uiso 1 1 calc R
H12B H 0.9746 -0.3649 0.9502 0.034 Uiso 1 1 calc R
C13 C 1.1477(3) -0.3820(5) 0.96920(10) 0.0289(8) Uani 1 1 d .
C14 C 1.1323(3) -0.3339(5) 1.00666(10) 0.0264(8) Uani 1 1 d .
C15 C 1.2247(3) -0.3736(5) 1.02999(10) 0.0295(8) Uani 1 1 d .
H15A H 1.2946 -0.4357 1.0223 0.035 Uiso 1 1 calc R
C16 C 1.2156(4) -0.3235(6) 1.06425(10) 0.0356(10) Uani 1 1 d .
H16A H 1.2795 -0.3497 1.0799 0.043 Uiso 1 1 calc R
C17 C 1.1125(4) -0.2349(5) 1.07558(11) 0.0328(9) Uani 1 1 d .
H17A H 1.1068 -0.1985 1.0990 0.039 Uiso 1 1 calc R
C18 C 1.0188(4) -0.1994(5) 1.05320(11) 0.0323(9) Uani 1 1 d .
H18A H 0.9473 -0.1423 1.0613 0.039 Uiso 1 1 calc R
C19 C 1.0288(3) -0.2471(5) 1.01865(10) 0.0295(9) Uani 1 1 d .
H19A H 0.9646 -0.2205 1.0031 0.035 Uiso 1 1 calc R

loop_
_atom_site_aniso_label
_atom_site_aniso_U_11
_atom_site_aniso_U_22
_atom_site_aniso_U_33
_atom_site_aniso_U_23
_atom_site_aniso_U_13
_atom_site_aniso_U_12
Br1 0.0487(3) 0.0626(4) 0.0292(3) 0.0071(2) -0.00164(19) 0.0120(2)
O1 0.0304(14) 0.0380(16) 0.0310(14) 0.0050(13) 0.0061(11) -0.0006(12)
O2 0.0351(15) 0.0429(17) 0.0348(15) -0.0007(14) 0.0013(12) 0.0098(14)
N1 0.0297(16) 0.0358(19) 0.0227(16) 0.0003(14) -0.0006(13) -0.0078(15)
C1 0.035(2) 0.050(3) 0.0195(17) 0.0023(18) 0.0002(16) 0.016(2)
C2 0.048(3) 0.042(3) 0.041(2) 0.007(2) -0.002(2) -0.004(2)
C3 0.047(2) 0.037(2) 0.038(2) 0.002(2) -0.010(2) -0.004(2)
C4 0.031(2) 0.033(2) 0.0279(19) -0.0016(17) 0.0038(16) 0.0010(17)
C5 0.0288(19) 0.030(2) 0.0259(18) -0.0043(17) 0.0040(15) -0.0031(16)
C6 0.029(2) 0.035(2) 0.033(2) 0.0047(18) 0.0054(17) 0.0041(18)
C7 0.033(2) 0.0267(19) 0.0244(18) -0.0005(16) 0.0032(16) -0.0010(17)
C8 0.065(3) 0.037(3) 0.036(2) 0.008(2) -0.009(2) -0.028(2)
C9 0.060(3) 0.069(4) 0.041(3) 0.015(3) -0.019(2) -0.035(3)
C10 0.036(2) 0.046(3) 0.0270(19) 0.0008(19) 0.0018(17) -0.006(2)
C11 0.031(2) 0.052(3) 0.028(2) -0.005(2) -0.0010(17) -0.003(2)
C12 0.0275(18) 0.032(2) 0.0258(18) 0.0003(17) 0.0029(15) -0.0022(16)
C13 0.0275(19) 0.028(2) 0.031(2) 0.0027(17) 0.0033(16) -0.0088(17)
C14 0.0271(19) 0.0216(18) 0.0305(19) 0.0051(16) 0.0024(15) -0.0047(16)
C15 0.0243(18) 0.033(2) 0.031(2) 0.0053(17) 0.0008(16) -0.0023(16)
C16 0.036(2) 0.042(2) 0.029(2) 0.0080(18) -0.0032(17) -0.0018(19)
C17 0.040(2) 0.030(2) 0.0275(19) 0.0043(18) 0.0020(17) -0.0012(18)
C18 0.032(2) 0.030(2) 0.034(2) 0.0006(18) 0.0071(17) 0.0016(17)
C19 0.0259(18) 0.033(2) 0.029(2) 0.0032(17) -0.0012(15) -0.0010(17)

loop_
_atom_type_symbol
_atom_type_description
_atom_type_scat_dispersion_real
_atom_type_scat_dispersion_imag
_atom_type_scat_source
C C 0.0181 0.0091 'International Tables Vol C Tables 4.2.6.8 and 6.1.1.4'
H H 0.0000 0.0000 'International Tables Vol C Tables 4.2.6.8 and 6.1.1.4'
N N 0.0311 0.0180 'International Tables Vol C Tables 4.2.6.8 and 6.1.1.4'
O O 0.0492 0.0322 'International Tables Vol C Tables 4.2.6.8 and 6.1.1.4'
Br Br -0.6763 1.2805 'International Tables Vol C Tables 4.2.6.8 and 6.1.1.4'

loop_
_geom_angle_atom_site_label_1
_geom_angle_atom_site_label_2
_geom_angle_atom_site_label_3
_geom_angle
C5 O1 C6 103.3(3)
C5 N1 C8 111.1(3)
C5 N1 C7 103.1(3)
C8 N1 C7 111.9(3)
C11 C1 C2 121.8(4)
C11 C1 Br1 118.6(3)
C2 C1 Br1 119.5(4)
C3 C2 C1 118.2(4)
C2 C3 C4 121.4(4)
C3 C4 C10 119.5(4)
C3 C4 C5 119.3(4)
C10 C4 C5 121.2(4)
O1 C5 N1 106.2(3)
O1 C5 C4 109.6(3)
N1 C5 C4 115.4(3)
O1 C6 C7 105.7(3)
N1 C7 C12 110.4(3)
N1 C7 C6 104.7(3)
C12 C7 C6 113.4(3)
N1 C8 C9 110.2(4)
C10 C9 C8 111.4(4)
C11 C10 C4 119.3(4)
C11 C10 C9 121.1(4)
C4 C10 C9 119.5(4)
C1 C11 C10 119.8(4)
C13 C12 C7 114.1(3)
O2 C13 C12 121.9(4)
O2 C13 C14 120.2(4)
C12 C13 C14 117.9(3)
C15 C14 C19 118.8(4)
C15 C14 C13 119.4(3)
C19 C14 C13 121.8(3)
C14 C15 C16 120.7(4)
C17 C16 C15 119.6(4)
C18 C17 C16 120.5(4)
C17 C18 C19 119.8(4)
C18 C19 C14 120.5(4)

loop_
_geom_bond_atom_site_label_1
_geom_bond_atom_site_label_2
_geom_bond_distance
Br1 C1 1.906(4)
O1 C5 1.438(5)
O1 C6 1.437(5)
O2 C13 1.214(5)
N1 C5 1.454(5)
N1 C8 1.470(5)
N1 C7 1.480(5)
C1 C11 1.367(7)
C1 C2 1.381(6)
C2 C3 1.378(6)
C3 C4 1.388(6)
C4 C10 1.385(6)
C4 C5 1.507(5)
C6 C7 1.546(5)
C7 C12 1.530(5)
C8 C9 1.502(7)
C9 C10 1.506(6)
C10 C11 1.397(6)
C12 C13 1.500(5)
C13 C14 1.505(6)
C14 C15 1.392(5)
C14 C19 1.395(5)
C15 C16 1.383(6)
C16 C17 1.388(6)
C17 C18 1.374(6)
C18 C19 1.390(6)
